data_9017650
loop_
_publ_author_name
'Colombo, F.'
'Rius, J.'
'Vallcorba, O.'
'Pannunzio Miner, E. V.'

_publ_section_title
;
 The crystal structure of sarmientite, Fe3+2(AsO4)(SO4)(OH)*5H2O,
 solved ab initio from laboratory powder diffraction data
;
_journal_name_full 'Mineralogical Magazine'
_journal_page_first 347
_journal_page_last 360
_journal_volume 78
_journal_year 2014
_chemical_compound_source 'Santa Elena mine, San Juan Province, Argentina'
_chemical_formula_sum 'As Fe2 H11 O14 S'
_chemical_name_mineral Sarmientite
_space_group_IT_number 14
_space_group_name_Hall '-P 2yn'
_space_group_name_H-M_alt 'P 1 21/n 1'
_symmetry_space_group_name_H-M 'P 1 21/n 1'
_cell_angle_alpha 90
_cell_angle_beta 97.444
_cell_angle_gamma 90
_cell_formula_units_Z 4
_cell_length_a 6.5298
_cell_length_b 18.5228
_cell_length_c 9.6344
_cell_volume 1155.461
_database_code_amcsd 0020437
_exptl_crystal_density_diffrn 2.608
_cod_data_source_file inputs/fixed/downloads/18/18557.cif
_cod_data_source_block 18557
_cod_original_formula_sum 'Fe2 As S O14 H11'
_cod_database_code 9017650

loop_
_space_group_symop_operation_xyz
x,y,z
1/2+x,1/2-y,1/2+z
1/2-x,1/2+y,1/2-z
-x,-y,-z

loop_
_atom_site_label
_atom_site_fract_x
_atom_site_fract_y
_atom_site_fract_z
_atom_site_U_iso_or_equiv
_atom_site_type_symbol
_atom_site_attached_hydrogens
Fe1 -0.39670 -0.13400 -0.03330 0.02406 Fe 0
Fe2 -0.20940 -0.01390 -0.29110 0.02406 Fe 0
As1 -0.30990 0.00230 0.19830 0.02406 As 0
S1 -0.03330 -0.25390 -0.05090 0.02406 S 0
O1 -0.10000 0.03520 0.30700 0.02786 O 0
O2 -0.49230 -0.00260 0.29780 0.02786 O 0
O3 -0.26260 -0.07290 0.12380 0.02786 O 0
O4 -0.36410 0.06600 0.06970 0.02786 O 0
Wat5 -0.20200 0.06530 -0.42840 0.02786 O 2
Wat6 -0.27540 -0.08070 -0.46330 0.02786 O 2
Wat7 -0.18090 0.06320 -0.14490 0.02786 O 2
O-H8 -0.22470 -0.09520 -0.17000 0.02786 O 1
Wat9 -0.53670 -0.20700 -0.16750 0.02786 O 2
Wat10 -0.54320 -0.19270 0.09830 0.02786 O 2
O11 -0.18020 -0.21570 0.01840 0.02786 O 0
O12 0.62150 0.78460 0.55490 0.02786 O 0
O13 -0.12010 -0.31890 -0.12770 0.02786 O 0
O14 0.92460 0.21040 0.13880 0.02786 O 0

loop_
_cod_changelog_entry_id
_cod_changelog_entry_author
_cod_changelog_entry_date
_cod_changelog_entry_text
1
;cod-tools version 3.8.0
Id: cif_guess_AMCSD_atom_types 9574 2023-05-10 09:00:05Z saulius
;
2023-05-10T18:58:31+03:00
;Derived atom types and hydrogen counts
from atom names that follow the AMCSD naming convention
(Wat == water, O-H == hydroxyl).
;

loop_
_cod_related_entry_id
_cod_related_entry_database
_cod_related_entry_code
1 AMCSD 0020437
